data_2243170
loop_
_publ_author_name
'Seaman, Lewis S.'
'da Costa, Cristiane F.'
'de Souza, Marcus V. N.'
'Wardell, Solange M. S. V.'
'Wardell, James L.'
'Harrison, William T. A.'

_publ_section_title
;
 Different packing motifs mediated by weak interactions and polymorphism
 in the crystal structures of five 2-(benzylidene)benzosuberone
 derivatives
;
_journal_coeditor_code EB2024
_journal_issue 11
_journal_name_full 'Acta Crystallographica Section E'
_journal_page_first 1741
_journal_page_last 1747
_journal_paper_doi 10.1107/S2056989019014245
_journal_volume 75
_journal_year 2019
_chemical_formula_iupac 'C25 H22 O2'
_chemical_formula_moiety 'C25 H22 O2'
_chemical_formula_sum 'C25 H22 O2'
_chemical_formula_weight 354.42
_chemical_name_systematic
;
2-(4-Benzylbenzylidene)-6,7,8,9-tetrahydro-5<i>H</i>-benzo[7]annulen-5-one
;
_space_group_crystal_system triclinic
_space_group_IT_number 2
_space_group_name_Hall '-P 1'
_space_group_name_H-M_alt 'P -1'
_symmetry_space_group_name_Hall '-P 1'
_symmetry_space_group_name_H-M 'P -1'
_atom_sites_solution_hydrogens geom
_atom_sites_solution_primary direct
_audit_creation_method SHELXL-2014/7
_cell_angle_alpha 67.098(3)
_cell_angle_beta 81.472(2)
_cell_angle_gamma 61.989(3)
_cell_formula_units_Z 2
_cell_length_a 9.2870(2)
_cell_length_b 9.8727(2)
_cell_length_c 12.2944(3)
_cell_measurement_reflns_used 19041
_cell_measurement_temperature 100(2)
_cell_measurement_theta_max 70.3120
_cell_measurement_theta_min 3.8810
_cell_volume 915.92(5)
_computing_cell_refinement
;
CrysAlis PRO (Rigaku, 2017)
;
_computing_data_collection
;
CrysAlis PRO (Rigaku, 2017)
;
_computing_data_reduction
;
CrysAlis PRO (Rigaku, 2017)
;
_computing_molecular_graphics
;
ORTEP-3 (Farrugia, 2012)
;
_computing_publication_material
;
publCIF (Westrip, 2010)
;
_computing_structure_refinement
;
SHELXL2014 (Sheldrick, 2015)
;
_computing_structure_solution
;
SHELXS97 (Sheldrick, 2008)
;
_diffrn_ambient_temperature 100(2)
_diffrn_measured_fraction_theta_full 0.996
_diffrn_measured_fraction_theta_max 0.996
_diffrn_measurement_device_type 'XtaLAB AFC11 (RCD3): quarter-chi single CCD'
_diffrn_measurement_method \w
_diffrn_radiation_monochromator mirror
_diffrn_radiation_type CuK\a
_diffrn_radiation_wavelength 1.54184
_diffrn_reflns_av_R_equivalents 0.0359
_diffrn_reflns_av_unetI/netI 0.0179
_diffrn_reflns_limit_h_max 11
_diffrn_reflns_limit_h_min -11
_diffrn_reflns_limit_k_max 11
_diffrn_reflns_limit_k_min -11
_diffrn_reflns_limit_l_max 14
_diffrn_reflns_limit_l_min -14
_diffrn_reflns_number 29818
_diffrn_reflns_theta_full 67.684
_diffrn_reflns_theta_max 68.210
_diffrn_reflns_theta_min 3.907
_diffrn_source 'Rotating-anode X-ray tube'
_exptl_absorpt_coefficient_mu 0.627
_exptl_absorpt_correction_T_max 1.000
_exptl_absorpt_correction_T_min 0.781
_exptl_absorpt_correction_type gaussian
_exptl_absorpt_process_details
;
(CrysAlis PRO; Rigaku, 2017)
;
_exptl_crystal_colour colourless
_exptl_crystal_density_diffrn 1.285
_exptl_crystal_description block
_exptl_crystal_F_000 376
_exptl_crystal_size_max 0.170
_exptl_crystal_size_mid 0.110
_exptl_crystal_size_min 0.040
_refine_diff_density_max 0.187
_refine_diff_density_min -0.164
_refine_ls_extinction_coef 0.0027(4)
_refine_ls_extinction_expression Fc^*^=kFc[1+0.001xFc^2^\l^3^/sin(2\q)]^-1/4^
_refine_ls_extinction_method
;
SHELXL2014 (Sheldrick, 2015)
;
_refine_ls_goodness_of_fit_ref 1.068
_refine_ls_hydrogen_treatment constr
_refine_ls_matrix_type full
_refine_ls_number_parameters 245
_refine_ls_number_reflns 3336
_refine_ls_number_restraints 0
_refine_ls_restrained_S_all 1.068
_refine_ls_R_factor_all 0.0339
_refine_ls_R_factor_gt 0.0317
_refine_ls_shift/su_max 0.000
_refine_ls_shift/su_mean 0.000
_refine_ls_structure_factor_coef Fsqd
_refine_ls_weighting_details 'w=1/[\s^2^(Fo^2^)+(0.0343P)^2^+0.2601P] where P=(Fo^2^+2Fc^2^)/3'
_refine_ls_weighting_scheme calc
_refine_ls_wR_factor_gt 0.0782
_refine_ls_wR_factor_ref 0.0797
_reflns_number_gt 3073
_reflns_number_total 3336
_reflns_threshold_expression 'I > 2\s(I)'
_cod_data_source_file eb2024sup1.cif
_cod_data_source_block III
_cod_database_code 2243170
_shelx_space_group_comment
;
The symmetry employed for this shelxl refinement is uniquely defined
by the following loop, which should always be used as a source of
symmetry information in preference to the above space-group names.
They are only intended as comments.
;
_shelx_estimated_absorpt_t_min 0.901
_shelx_estimated_absorpt_t_max 0.975

loop_
_space_group_symop_operation_xyz
'x, y, z'
'-x, -y, -z'

loop_
_atom_site_type_symbol
_atom_site_label
_atom_site_fract_x
_atom_site_fract_y
_atom_site_fract_z
_atom_site_U_iso_or_equiv
_atom_site_adp_type
_atom_site_calc_flag
_atom_site_occupancy
C C1 -0.05094(13) 0.41786(13) 0.37210(9) 0.0206(2) Uani d 1
C C2 0.11044(12) 0.39278(12) 0.40498(9) 0.0201(2) Uani d 1
C C3 0.15112(13) 0.53459(13) 0.34098(9) 0.0218(2) Uani d 1
H H3A 0.2299 0.5293 0.3905 0.026 Uiso calc 1
H H3B 0.0507 0.6397 0.3286 0.026 Uiso calc 1
C C4 0.22435(13) 0.53175(14) 0.22121(9) 0.0253(2) Uani d 1
H H4A 0.3404 0.4482 0.2340 0.030 Uiso calc 1
H H4B 0.2204 0.6406 0.1732 0.030 Uiso calc 1
C C5 0.13332(14) 0.49174(14) 0.15296(9) 0.0261(2) Uani d 1
H H5A 0.1675 0.5174 0.0702 0.031 Uiso calc 1
H H5B 0.1661 0.3720 0.1880 0.031 Uiso calc 1
C C6 -0.05030(13) 0.58461(13) 0.15292(9) 0.0232(2) Uani d 1
C C7 -0.14024(15) 0.70291(13) 0.04850(10) 0.0286(3) Uani d 1
H H7 -0.0846 0.7283 -0.0221 0.034 Uiso calc 1
C C8 -0.30954(15) 0.78425(14) 0.04574(10) 0.0311(3) Uani d 1
H H8 -0.3685 0.8652 -0.0262 0.037 Uiso calc 1
C C9 -0.39279(14) 0.74770(14) 0.14755(11) 0.0295(3) Uani d 1
H H9 -0.5087 0.8033 0.1457 0.035 Uiso calc 1
C C10 -0.30610(13) 0.62955(13) 0.25218(10) 0.0254(2) Uani d 1
H H10 -0.3632 0.6033 0.3218 0.030 Uiso calc 1
C C11 -0.13575(13) 0.54864(12) 0.25643(9) 0.0214(2) Uani d 1
C C12 0.20322(12) 0.24621(13) 0.48767(9) 0.0203(2) Uani d 1
H H12 0.1549 0.1733 0.5162 0.024 Uiso calc 1
C C13 0.36457(13) 0.17816(13) 0.54185(9) 0.0208(2) Uani d 1
C C14 0.48036(13) 0.23711(13) 0.49726(9) 0.0232(2) Uani d 1
H H14 0.4568 0.3274 0.4241 0.028 Uiso calc 1
C C15 0.62886(13) 0.16712(13) 0.55709(9) 0.0239(2) Uani d 1
H H15 0.7051 0.2099 0.5253 0.029 Uiso calc 1
C C16 0.66527(12) 0.03382(13) 0.66400(9) 0.0214(2) Uani d 1
C C17 0.55458(13) -0.03095(12) 0.70815(9) 0.0213(2) Uani d 1
H H17 0.5800 -0.1236 0.7799 0.026 Uiso calc 1
C C18 0.40818(13) 0.03976(13) 0.64743(9) 0.0211(2) Uani d 1
H H18 0.3344 -0.0065 0.6779 0.025 Uiso calc 1
C C19 0.92156(13) 0.02302(14) 0.68813(10) 0.0291(3) Uani d 1
H H19A 0.8709 0.1402 0.6798 0.035 Uiso calc 1
H H19B 0.9567 0.0162 0.6096 0.035 Uiso calc 1
C C20 1.06575(13) -0.07617(13) 0.77387(9) 0.0230(2) Uani d 1
C C21 1.18414(13) -0.22910(13) 0.77295(10) 0.0251(2) Uani d 1
H H21 1.1719 -0.2709 0.7190 0.030 Uiso calc 1
C C22 1.31964(13) -0.32064(13) 0.85007(10) 0.0266(2) Uani d 1
H H22 1.3985 -0.4259 0.8499 0.032 Uiso calc 1
C C23 1.34081(13) -0.25957(14) 0.92737(10) 0.0273(3) Uani d 1
H H23 1.4350 -0.3216 0.9791 0.033 Uiso calc 1
C C24 1.22388(14) -0.10747(14) 0.92885(10) 0.0283(3) Uani d 1
H H24 1.2376 -0.0652 0.9819 0.034 Uiso calc 1
C C25 1.08673(13) -0.01680(13) 0.85305(10) 0.0257(2) Uani d 1
H H25 1.0063 0.0868 0.8552 0.031 Uiso calc 1
O O1 -0.11776(9) 0.33551(9) 0.43769(6) 0.02637(19) Uani d 1
O O2 0.80574(9) -0.04221(9) 0.73220(6) 0.02490(19) Uani d 1

loop_
_atom_site_aniso_label
_atom_site_aniso_U_11
_atom_site_aniso_U_22
_atom_site_aniso_U_33
_atom_site_aniso_U_12
_atom_site_aniso_U_13
_atom_site_aniso_U_23
C1 0.0216(5) 0.0216(5) 0.0211(5) -0.0107(4) 0.0026(4) -0.0097(4)
C2 0.0206(5) 0.0227(5) 0.0199(5) -0.0118(4) 0.0035(4) -0.0089(4)
C3 0.0214(5) 0.0210(5) 0.0235(5) -0.0110(4) 0.0009(4) -0.0069(4)
C4 0.0233(6) 0.0246(5) 0.0255(6) -0.0122(5) 0.0037(4) -0.0060(4)
C5 0.0296(6) 0.0267(6) 0.0219(5) -0.0135(5) 0.0058(4) -0.0094(4)
C6 0.0298(6) 0.0209(5) 0.0224(5) -0.0128(5) 0.0001(4) -0.0091(4)
C7 0.0407(7) 0.0254(6) 0.0226(6) -0.0172(5) -0.0016(5) -0.0077(5)
C8 0.0413(7) 0.0218(6) 0.0280(6) -0.0106(5) -0.0124(5) -0.0065(5)
C9 0.0269(6) 0.0248(6) 0.0362(6) -0.0062(5) -0.0092(5) -0.0140(5)
C10 0.0252(6) 0.0254(6) 0.0291(6) -0.0113(5) -0.0011(4) -0.0129(5)
C11 0.0240(5) 0.0197(5) 0.0232(5) -0.0101(4) -0.0012(4) -0.0096(4)
C12 0.0211(5) 0.0232(5) 0.0205(5) -0.0129(4) 0.0036(4) -0.0091(4)
C13 0.0208(5) 0.0212(5) 0.0219(5) -0.0097(4) 0.0017(4) -0.0092(4)
C14 0.0227(5) 0.0230(5) 0.0217(5) -0.0114(4) 0.0006(4) -0.0046(4)
C15 0.0226(5) 0.0256(5) 0.0243(5) -0.0144(5) 0.0030(4) -0.0063(4)
C16 0.0192(5) 0.0221(5) 0.0230(5) -0.0088(4) -0.0002(4) -0.0086(4)
C17 0.0223(5) 0.0197(5) 0.0210(5) -0.0105(4) 0.0011(4) -0.0055(4)
C18 0.0214(5) 0.0217(5) 0.0235(5) -0.0122(4) 0.0033(4) -0.0092(4)
C19 0.0242(6) 0.0305(6) 0.0307(6) -0.0183(5) -0.0022(5) -0.0008(5)
C20 0.0205(5) 0.0242(5) 0.0242(5) -0.0146(4) 0.0018(4) -0.0033(4)
C21 0.0288(6) 0.0261(6) 0.0255(6) -0.0174(5) 0.0023(4) -0.0088(4)
C22 0.0236(6) 0.0217(5) 0.0303(6) -0.0103(5) 0.0030(4) -0.0062(5)
C23 0.0236(6) 0.0296(6) 0.0250(6) -0.0153(5) -0.0030(4) -0.0009(5)
C24 0.0355(6) 0.0325(6) 0.0231(6) -0.0209(5) 0.0015(5) -0.0093(5)
C25 0.0260(6) 0.0224(5) 0.0273(6) -0.0115(5) 0.0056(4) -0.0085(4)
O1 0.0258(4) 0.0314(4) 0.0242(4) -0.0182(3) 0.0011(3) -0.0058(3)
O2 0.0201(4) 0.0269(4) 0.0257(4) -0.0141(3) -0.0028(3) -0.0019(3)

loop_
_atom_type_symbol
_atom_type_description
_atom_type_scat_dispersion_real
_atom_type_scat_dispersion_imag
_atom_type_scat_source
C C 0.0181 0.0091 'International Tables Vol C Tables 4.2.6.8 and 6.1.1.4'
H H 0.0000 0.0000 'International Tables Vol C Tables 4.2.6.8 and 6.1.1.4'
O O 0.0492 0.0322 'International Tables Vol C Tables 4.2.6.8 and 6.1.1.4'

loop_
_exptl_crystal_face_index_h
_exptl_crystal_face_index_k
_exptl_crystal_face_index_l
_exptl_crystal_face_perp_dist
0 0 -1 0.0208
0 0 1 0.0208
-1 -1 0 0.0452
1 1 0 0.0452
4 -3 -3 0.0808
-4 3 3 0.0808
2 5 1 0.0517
0 -5 -2 0.0716
5 2 4 0.0447

loop_
_geom_angle_atom_site_label_1
_geom_angle_atom_site_label_2
_geom_angle_atom_site_label_3
_geom_angle
O1 C1 C2 121.81(9)
O1 C1 C11 118.85(9)
C2 C1 C11 119.33(9)
C12 C2 C1 116.43(9)
C12 C2 C3 127.54(9)
C1 C2 C3 116.03(9)
C2 C3 C4 111.93(9)
C2 C3 H3A 109.2
C4 C3 H3A 109.2
C2 C3 H3B 109.2
C4 C3 H3B 109.2
H3A C3 H3B 107.9
C3 C4 C5 112.28(9)
C3 C4 H4A 109.1
C5 C4 H4A 109.1
C3 C4 H4B 109.1
C5 C4 H4B 109.1
H4A C4 H4B 107.9
C6 C5 C4 114.06(9)
C6 C5 H5A 108.7
C4 C5 H5A 108.7
C6 C5 H5B 108.7
C4 C5 H5B 108.7
H5A C5 H5B 107.6
C7 C6 C11 118.30(10)
C7 C6 C5 120.45(10)
C11 C6 C5 121.17(9)
C8 C7 C6 121.25(11)
C8 C7 H7 119.4
C6 C7 H7 119.4
C9 C8 C7 120.17(10)
C9 C8 H8 119.9
C7 C8 H8 119.9
C8 C9 C10 119.62(11)
C8 C9 H9 120.2
C10 C9 H9 120.2
C9 C10 C11 120.72(11)
C9 C10 H10 119.6
C11 C10 H10 119.6
C10 C11 C6 119.92(10)
C10 C11 C1 117.49(9)
C6 C11 C1 122.50(9)
C2 C12 C13 132.05(9)
C2 C12 H12 114.0
C13 C12 H12 114.0
C14 C13 C18 116.95(9)
C14 C13 C12 125.98(9)
C18 C13 C12 117.06(9)
C15 C14 C13 121.79(10)
C15 C14 H14 119.1
C13 C14 H14 119.1
C14 C15 C16 119.59(10)
C14 C15 H15 120.2
C16 C15 H15 120.2
O2 C16 C15 124.70(9)
O2 C16 C17 115.57(9)
C15 C16 C17 119.73(10)
C18 C17 C16 119.83(10)
C18 C17 H17 120.1
C16 C17 H17 120.1
C17 C18 C13 122.01(9)
C17 C18 H18 119.0
C13 C18 H18 119.0
O2 C19 C20 108.38(8)
O2 C19 H19A 110.0
C20 C19 H19A 110.0
O2 C19 H19B 110.0
C20 C19 H19B 110.0
H19A C19 H19B 108.4
C25 C20 C21 118.80(10)
C25 C20 C19 121.35(10)
C21 C20 C19 119.83(10)
C22 C21 C20 120.46(10)
C22 C21 H21 119.8
C20 C21 H21 119.8
C21 C22 C23 120.37(10)
C21 C22 H22 119.8
C23 C22 H22 119.8
C24 C23 C22 119.60(10)
C24 C23 H23 120.2
C22 C23 H23 120.2
C23 C24 C25 120.12(10)
C23 C24 H24 119.9
C25 C24 H24 119.9
C24 C25 C20 120.64(10)
C24 C25 H25 119.7
C20 C25 H25 119.7
C16 O2 C19 116.40(8)

loop_
_geom_bond_atom_site_label_1
_geom_bond_atom_site_label_2
_geom_bond_distance
C1 O1 1.2294(12)
C1 C2 1.4914(14)
C1 C11 1.5025(14)
C2 C12 1.3467(15)
C2 C3 1.5077(14)
C3 C4 1.5326(15)
C3 H3A 0.9900
C3 H3B 0.9900
C4 C5 1.5352(15)
C4 H4A 0.9900
C4 H4B 0.9900
C5 C6 1.5099(15)
C5 H5A 0.9900
C5 H5B 0.9900
C6 C7 1.3945(15)
C6 C11 1.4102(15)
C7 C8 1.3881(17)
C7 H7 0.9500
C8 C9 1.3850(18)
C8 H8 0.9500
C9 C10 1.3859(16)
C9 H9 0.9500
C10 C11 1.3960(15)
C10 H10 0.9500
C12 C13 1.4637(14)
C12 H12 0.9500
C13 C14 1.4001(14)
C13 C18 1.4042(15)
C14 C15 1.3895(15)
C14 H14 0.9500
C15 C16 1.3933(15)
C15 H15 0.9500
C16 O2 1.3723(12)
C16 C17 1.3936(14)
C17 C18 1.3774(14)
C17 H17 0.9500
C18 H18 0.9500
C19 O2 1.4392(12)
C19 C20 1.4990(15)
C19 H19A 0.9900
C19 H19B 0.9900
C20 C25 1.3916(16)
C20 C21 1.3925(16)
C21 C22 1.3849(16)
C21 H21 0.9500
C22 C23 1.3850(16)
C22 H22 0.9500
C23 C24 1.3850(17)
C23 H23 0.9500
C24 C25 1.3871(16)
C24 H24 0.9500
C25 H25 0.9500

loop_
_geom_hbond_atom_site_label_D
_geom_hbond_atom_site_label_H
_geom_hbond_atom_site_label_A
_geom_hbond_site_symmetry_A
_geom_hbond_distance_DH
_geom_hbond_distance_HA
_geom_hbond_distance_DA
_geom_hbond_angle_DHA
C15 H15 O1 1_655 0.95 2.40 3.3477(13) 176
C18 H18 Cg3 1_455 0.95 2.64 3.5147(13) 153

loop_
_geom_torsion_atom_site_label_1
_geom_torsion_atom_site_label_2
_geom_torsion_atom_site_label_3
_geom_torsion_atom_site_label_4
_geom_torsion
O1 C1 C2 C12 20.98(15)
C11 C1 C2 C12 -159.81(9)
O1 C1 C2 C3 -159.38(10)
C11 C1 C2 C3 19.82(13)
C12 C2 C3 C4 95.36(13)
C1 C2 C3 C4 -84.23(11)
C2 C3 C4 C5 43.11(12)
C3 C4 C5 C6 45.09(12)
C4 C5 C6 C7 112.75(11)
C4 C5 C6 C11 -70.46(13)
C11 C6 C7 C8 0.23(16)
C5 C6 C7 C8 177.11(10)
C6 C7 C8 C9 -0.60(17)
C7 C8 C9 C10 0.04(16)
C8 C9 C10 C11 0.89(16)
C9 C10 C11 C6 -1.26(15)
C9 C10 C11 C1 -177.85(9)
C7 C6 C11 C10 0.69(15)
C5 C6 C11 C10 -176.17(9)
C7 C6 C11 C1 177.10(9)
C5 C6 C11 C1 0.25(15)
O1 C1 C11 C10 32.34(14)
C2 C1 C11 C10 -146.89(10)
O1 C1 C11 C6 -144.16(10)
C2 C1 C11 C6 36.61(14)
C1 C2 C12 C13 -179.68(10)
C3 C2 C12 C13 0.73(19)
C2 C12 C13 C14 -17.70(19)
C2 C12 C13 C18 163.17(11)
C18 C13 C14 C15 -2.86(16)
C12 C13 C14 C15 178.01(10)
C13 C14 C15 C16 0.48(16)
C14 C15 C16 O2 -178.18(10)
C14 C15 C16 C17 1.83(16)
O2 C16 C17 C18 178.36(9)
C15 C16 C17 C18 -1.65(16)
C16 C17 C18 C13 -0.86(16)
C14 C13 C18 C17 3.06(15)
C12 C13 C18 C17 -177.73(9)
O2 C19 C20 C25 -102.31(11)
O2 C19 C20 C21 79.43(12)
C25 C20 C21 C22 0.41(15)
C19 C20 C21 C22 178.72(9)
C20 C21 C22 C23 -1.38(16)
C21 C22 C23 C24 1.27(16)
C22 C23 C24 C25 -0.20(16)
C23 C24 C25 C20 -0.77(16)
C21 C20 C25 C24 0.67(16)
C19 C20 C25 C24 -177.61(10)
C15 C16 O2 C19 0.07(15)
C17 C16 O2 C19 -179.94(9)
C20 C19 O2 C16 -179.68(9)

_cod_database_fobs_code 2243170
